data_4519124
loop_
_publ_author_name
'Seal, Nilanjan'
'Neogi, Subhadip'

_publ_section_title
;
 Intrinsic-Unsaturation-Enriched Biporous and Chemorobust Cu(II) Framework
 for Efficient Catalytic CO<sub>2</sub> Fixation and Pore-Fitting Actuated
 Size-Exclusive Hantzsch Condensation with Mechanistic Validation.
;
_journal_issue 46
_journal_name_full 'ACS applied materials &amp; interfaces'
_journal_page_first 55123
_journal_page_last 55135
_journal_paper_doi 10.1021/acsami.1c16984
_journal_volume 13
_journal_year 2021
_chemical_formula_moiety 'C19 H22 Br N O4'
_chemical_formula_sum 'C19 H22 Br N O4'
_chemical_formula_weight 408.29
_space_group_crystal_system monoclinic
_space_group_IT_number 14
_space_group_name_Hall '-P 2yn'
_space_group_name_H-M_alt 'P 1 21/n 1'
_atom_sites_solution_hydrogens geom
_atom_sites_solution_primary direct
_atom_sites_solution_secondary difmap
_audit_creation_date 2021-05-20
_audit_creation_method
;
Olex2 1.2
(compiled 2018.05.29 svn.r3508 for OlexSys, GUI svn.r5506)
;
_cell_angle_alpha 90.00
_cell_angle_beta 98.071(2)
_cell_angle_gamma 90.00
_cell_formula_units_Z 4
_cell_length_a 10.0953(5)
_cell_length_b 7.4452(3)
_cell_length_c 24.3942(11)
_cell_measurement_reflns_used 31792
_cell_measurement_temperature 166(2)
_cell_measurement_theta_max 31.05
_cell_measurement_theta_min 2.31
_cell_volume 1815.34(14)
_computing_molecular_graphics 'Olex2 (Dolomanov et al., 2009)'
_computing_publication_material 'Olex2 (Dolomanov et al., 2009)'
_computing_structure_refinement 'SHELXL-97 (Sheldrick, 1997)'
_computing_structure_solution 'SHELXS-97 (Sheldrick, 1990)'
_diffrn_ambient_temperature 166.15
_diffrn_measured_fraction_theta_full 0.996
_diffrn_measured_fraction_theta_max 0.996
_diffrn_measurement_device_type 'Bruker APEX-II CCD'
_diffrn_measurement_method '\f and \w scans'
_diffrn_radiation_monochromator graphite
_diffrn_radiation_type MoK\a
_diffrn_radiation_wavelength 0.71073
_diffrn_reflns_av_R_equivalents 0.1786
_diffrn_reflns_av_unetI/netI 0.1346
_diffrn_reflns_limit_h_max 14
_diffrn_reflns_limit_h_min -14
_diffrn_reflns_limit_k_max 10
_diffrn_reflns_limit_k_min -10
_diffrn_reflns_limit_l_max 35
_diffrn_reflns_limit_l_min -35
_diffrn_reflns_number 31792
_diffrn_reflns_theta_full 31.05
_diffrn_reflns_theta_max 31.05
_diffrn_reflns_theta_min 2.31
_diffrn_source 'fine-focus sealed tube'
_exptl_absorpt_coefficient_mu 2.288
_exptl_absorpt_correction_T_max 0.8035
_exptl_absorpt_correction_T_min 0.5577
_exptl_crystal_colour yellow
_exptl_crystal_density_diffrn 1.494
_exptl_crystal_density_method 'not measured'
_exptl_crystal_description plate
_exptl_crystal_F_000 840
_exptl_crystal_size_max 0.289
_exptl_crystal_size_mid 0.114
_exptl_crystal_size_min 0.1
_refine_diff_density_max 1.290
_refine_diff_density_min -1.497
_refine_diff_density_rms 0.123
_refine_ls_extinction_coef 0.0044(12)
_refine_ls_extinction_expression Fc^*^=kFc[1+0.001xFc^2^\l^3^/sin(2\q)]^-1/4^
_refine_ls_extinction_method SHELXL
_refine_ls_goodness_of_fit_ref 0.979
_refine_ls_hydrogen_treatment mixed
_refine_ls_matrix_type full
_refine_ls_number_parameters 239
_refine_ls_number_reflns 5792
_refine_ls_number_restraints 0
_refine_ls_restrained_S_all 0.979
_refine_ls_R_factor_all 0.1117
_refine_ls_R_factor_gt 0.0651
_refine_ls_shift/su_max 0.099
_refine_ls_shift/su_mean 0.003
_refine_ls_structure_factor_coef Fsqd
_refine_ls_weighting_details 'calc w=1/[\s^2^(Fo^2^)+(0.0721P)^2^+0.0000P] where P=(Fo^2^+2Fc^2^)/3'
_refine_ls_weighting_scheme calc
_refine_ls_wR_factor_gt 0.1600
_refine_ls_wR_factor_ref 0.1952
_reflns_number_gt 3511
_reflns_number_total 5792
_reflns_threshold_expression >2sigma(I)
_cod_data_source_file am1c16984_si_006.cif
_cod_data_source_block 4b
_cod_database_code 4519124
_olex2_refinement_description
;
1. Fixed Uiso
 At 1.2 times of:
  All C(H) groups, All C(H,H) groups
 At 1.5 times of:
  All C(H,H,H) groups
2.a Secondary CH2 refined with riding coordinates:
 C00L(H00D,H00E), C00O(H4,H5)
2.b Aromatic/amide H refined with riding coordinates:
 C00G(H00G), C00H(H00H), C00J(H00J), C00K(H00K)
2.c Idealised Me refined as rotating group:
 C00I(H00A,H00B,H00C), C00M(H1,H2,H00F), C00N(H00I,H00L,H00M), C00P(H00N,H00O,
 H00P)
;
_olex2_submission_special_instructions 'No special instructions were received'

loop_
_space_group_symop_id
_space_group_symop_operation_xyz
1 'x, y, z'
2 '-x+1/2, y+1/2, -z+1/2'
3 '-x, -y, -z'
4 'x-1/2, -y-1/2, z-1/2'

loop_
_atom_site_label
_atom_site_type_symbol
_atom_site_fract_x
_atom_site_fract_y
_atom_site_fract_z
_atom_site_U_iso_or_equiv
_atom_site_adp_type
_atom_site_occupancy
_atom_site_calc_flag
_atom_site_disorder_assembly
_atom_site_disorder_group
_atom_site_refinement_flags_posn
Br01 Br 0.96522(4) 0.75855(5) 0.229621(14) 0.04059(16) Uani 1 d . . .
O002 O 0.9247(3) 0.7406(2) 0.54287(10) 0.0306(5) Uani 1 d . . .
O003 O 0.7749(2) 0.9267(3) 0.49617(9) 0.0312(5) Uani 1 d . . .
O004 O 0.4215(3) 0.7124(3) 0.36246(10) 0.0366(6) Uani 1 d . . .
O005 O 0.3453(2) 0.4287(3) 0.35829(10) 0.0428(6) Uani 1 d . . .
N006 N 0.6886(3) 0.3090(4) 0.47594(10) 0.0274(6) Uani 1 d . . .
C007 C 0.6523(3) 0.6513(4) 0.42867(11) 0.0222(6) Uani 1 d . . .
C008 C 0.5504(3) 0.5024(4) 0.41643(12) 0.0245(6) Uani 1 d . . .
C009 C 0.4293(3) 0.5360(4) 0.37700(12) 0.0286(6) Uani 1 d . . .
C00A C 0.7663(3) 0.4452(4) 0.50162(12) 0.0238(6) Uani 1 d . . .
C00B C 0.7294(3) 0.6797(4) 0.37988(11) 0.0236(6) Uani 1 d . . .
C00C C 0.7476(3) 0.6143(4) 0.48132(11) 0.0226(6) Uani 1 d . . .
C00D C 0.8144(3) 0.7744(3) 0.50734(12) 0.0225(6) Uani 1 d . . .
C00E C 0.5761(3) 0.3360(4) 0.43821(12) 0.0256(6) Uani 1 d . . .
C00F C 0.8698(4) 0.7263(4) 0.29069(13) 0.0298(7) Uani 1 d . . .
C00G C 0.8849(4) 0.5692(4) 0.32085(13) 0.0344(7) Uani 1 d . . .
H00G H 0.9435 0.4778 0.3115 0.041 Uiso 1 calc . . R
C00H C 0.8138(3) 0.5462(4) 0.36486(13) 0.0321(7) Uani 1 d . . .
H00H H 0.8227 0.4371 0.3852 0.038 Uiso 1 calc . . R
C00I C 0.8612(3) 0.3852(4) 0.55131(12) 0.0300(7) Uani 1 d . . .
H00A H 0.9532 0.3895 0.5427 0.045 Uiso 1 calc . . GR
H00B H 0.8395 0.2619 0.5610 0.045 Uiso 1 calc . . GR
H00C H 0.8529 0.4650 0.5826 0.045 Uiso 1 calc . . GR
C00J C 0.7883(3) 0.8615(4) 0.30469(13) 0.0337(7) Uani 1 d . . .
H00J H 0.7797 0.9701 0.2841 0.040 Uiso 1 calc . . R
C00K C 0.7186(3) 0.8375(4) 0.34939(13) 0.0325(7) Uani 1 d . . .
H00K H 0.6624 0.9310 0.3592 0.039 Uiso 1 calc . . R
C00L C 0.9847(3) 0.8908(4) 0.57565(13) 0.0325(7) Uani 1 d . . .
H00D H 0.9815 1.0000 0.5523 0.039 Uiso 1 calc . . R
H00E H 1.0797 0.8639 0.5893 0.039 Uiso 1 calc . . R
C00M C 0.4912(3) 0.1699(4) 0.42756(14) 0.0348(7) Uani 1 d . . .
H1 H 0.4103 0.1827 0.4453 0.052 Uiso 1 calc . . GR
H2 H 0.5420 0.0650 0.4429 0.052 Uiso 1 calc . . GR
H00F H 0.4658 0.1541 0.3876 0.052 Uiso 1 calc . . GR
C00N C 0.9104(4) 0.9233(5) 0.62366(15) 0.0501(10) Uani 1 d . . .
H00I H 0.8168 0.9518 0.6100 0.075 Uiso 1 calc . . GR
H00L H 0.9514 1.0240 0.6457 0.075 Uiso 1 calc . . GR
H00M H 0.9143 0.8152 0.6468 0.075 Uiso 1 calc . . GR
C00O C 0.3175(4) 0.7632(5) 0.31830(16) 0.0434(9) Uani 1 d . . .
H4 H 0.2920 0.8899 0.3234 0.052 Uiso 1 calc . . R
H5 H 0.2375 0.6877 0.3201 0.052 Uiso 1 calc . . R
C00P C 0.3620(5) 0.7420(5) 0.26290(17) 0.0480(10) Uani 1 d . . .
H00N H 0.4486 0.8016 0.2629 0.072 Uiso 1 calc . . GR
H00O H 0.2958 0.7964 0.2345 0.072 Uiso 1 calc . . GR
H00P H 0.3710 0.6140 0.2548 0.072 Uiso 1 calc . . GR
H3 H 0.614(4) 0.760(3) 0.4360(15) 0.018(8) Uiso 1 d . . .
H6 H 0.705(4) 0.221(4) 0.4803(14) 0.021(11) Uiso 1 d . . .

loop_
_atom_site_aniso_label
_atom_site_aniso_U_11
_atom_site_aniso_U_22
_atom_site_aniso_U_33
_atom_site_aniso_U_23
_atom_site_aniso_U_13
_atom_site_aniso_U_12
Br01 0.0480(3) 0.0487(3) 0.0271(2) 0.00273(13) 0.01257(17) -0.00954(15)
O002 0.0350(13) 0.0225(10) 0.0307(12) -0.0048(8) -0.0074(10) 0.0015(8)
O003 0.0435(14) 0.0173(10) 0.0318(12) 0.0024(8) 0.0011(10) 0.0000(9)
O004 0.0359(14) 0.0415(13) 0.0295(12) 0.0047(10) -0.0050(11) 0.0100(10)
O005 0.0387(14) 0.0499(15) 0.0371(14) -0.0072(11) -0.0043(11) -0.0055(12)
N006 0.0376(15) 0.0152(11) 0.0285(14) 0.0002(10) 0.0017(11) 0.0000(11)
C007 0.0285(15) 0.0187(12) 0.0187(13) 0.0007(9) 0.0011(11) 0.0045(11)
C008 0.0274(15) 0.0255(13) 0.0203(13) -0.0021(10) 0.0027(11) -0.0010(11)
C009 0.0277(15) 0.0366(16) 0.0223(14) -0.0031(12) 0.0065(12) 0.0025(12)
C00A 0.0307(15) 0.0205(13) 0.0201(13) 0.0002(10) 0.0039(11) 0.0018(11)
C00B 0.0306(16) 0.0228(13) 0.0165(12) 0.0011(10) -0.0004(11) -0.0004(12)
C00C 0.0282(15) 0.0194(12) 0.0204(13) -0.0011(10) 0.0040(11) 0.0014(11)
C00D 0.0299(16) 0.0212(13) 0.0165(12) -0.0012(9) 0.0040(11) 0.0009(11)
C00E 0.0305(16) 0.0237(14) 0.0235(14) -0.0032(11) 0.0069(12) -0.0006(12)
C00F 0.0334(18) 0.0359(16) 0.0208(14) 0.0019(11) 0.0058(13) -0.0036(12)
C00G 0.047(2) 0.0300(15) 0.0277(16) 0.0017(12) 0.0125(15) 0.0057(14)
C00H 0.047(2) 0.0237(14) 0.0262(15) 0.0057(11) 0.0089(14) 0.0062(13)
C00I 0.0414(19) 0.0217(13) 0.0253(15) 0.0035(11) -0.0012(13) 0.0066(12)
C00J 0.0417(19) 0.0291(15) 0.0306(16) 0.0101(12) 0.0066(14) -0.0014(14)
C00K 0.0408(19) 0.0254(15) 0.0312(16) 0.0076(12) 0.0050(14) 0.0041(13)
C00L 0.0341(17) 0.0275(14) 0.0336(17) -0.0051(12) -0.0031(14) -0.0015(13)
C00M 0.0374(19) 0.0266(15) 0.0409(19) -0.0054(13) 0.0073(15) -0.0086(13)
C00N 0.070(3) 0.052(2) 0.0276(18) -0.0143(16) 0.0070(18) -0.016(2)
C00O 0.038(2) 0.058(2) 0.0318(18) 0.0075(15) -0.0035(16) 0.0136(16)
C00P 0.051(3) 0.061(3) 0.0311(19) 0.0074(16) 0.0023(18) 0.0073(17)

loop_
_atom_type_symbol
_atom_type_description
_atom_type_scat_dispersion_real
_atom_type_scat_dispersion_imag
_atom_type_scat_source
C C 0.0033 0.0016 'International Tables Vol C Tables 4.2.6.8 and 6.1.1.4'
H H 0.0000 0.0000 'International Tables Vol C Tables 4.2.6.8 and 6.1.1.4'
Br Br -0.2901 2.4595 'International Tables Vol C Tables 4.2.6.8 and 6.1.1.4'
N N 0.0061 0.0033 'International Tables Vol C Tables 4.2.6.8 and 6.1.1.4'
O O 0.0106 0.0060 'International Tables Vol C Tables 4.2.6.8 and 6.1.1.4'

loop_
_geom_angle_atom_site_label_1
_geom_angle_atom_site_label_2
_geom_angle_atom_site_label_3
_geom_angle
_geom_angle_site_symmetry_1
_geom_angle_site_symmetry_3
_geom_angle_publ_flag
C00D O002 C00L 117.1(2) . . ?
C009 O004 C00O 117.2(3) . . ?
C00A N006 H6 122(3) . . ?
C00E N006 C00A 124.2(3) . . ?
C00E N006 H6 114(3) . . ?
C008 C007 C00B 110.8(2) . . ?
C008 C007 C00C 111.5(2) . . ?
C008 C007 H3 113(2) . . ?
C00B C007 H3 108(2) . . ?
C00C C007 C00B 110.7(2) . . ?
C00C C007 H3 103(2) . . ?
C009 C008 C007 119.0(3) . . ?
C00E C008 C007 120.2(3) . . ?
C00E C008 C009 120.5(3) . . ?
O004 C009 C008 110.4(3) . . ?
O005 C009 O004 121.9(3) . . ?
O005 C009 C008 127.7(3) . . ?
N006 C00A C00I 114.0(2) . . ?
C00C C00A N006 118.4(3) . . ?
C00C C00A C00I 127.6(3) . . ?
C00H C00B C007 120.3(2) . . ?
C00K C00B C007 121.7(3) . . ?
C00K C00B C00H 118.0(3) . . ?
C00A C00C C007 121.1(3) . . ?
C00A C00C C00D 124.3(3) . . ?
C00D C00C C007 114.6(2) . . ?
O002 C00D C00C 114.7(2) . . ?
O003 C00D O002 122.5(3) . . ?
O003 C00D C00C 122.8(3) . . ?
N006 C00E C00M 113.2(3) . . ?
C008 C00E N006 119.4(3) . . ?
C008 C00E C00M 127.4(3) . . ?
C00G C00F Br01 119.7(2) . . ?
C00J C00F Br01 119.3(2) . . ?
C00J C00F C00G 120.9(3) . . ?
C00F C00G H00G 120.4 . . ?
C00F C00G C00H 119.2(3) . . ?
C00H C00G H00G 120.4 . . ?
C00B C00H H00H 119.3 . . ?
C00G C00H C00B 121.3(3) . . ?
C00G C00H H00H 119.3 . . ?
C00A C00I H00A 109.5 . . ?
C00A C00I H00B 109.5 . . ?
C00A C00I H00C 109.5 . . ?
H00A C00I H00B 109.5 . . ?
H00A C00I H00C 109.5 . . ?
H00B C00I H00C 109.5 . . ?
C00F C00J H00J 120.4 . . ?
C00F C00J C00K 119.2(3) . . ?
C00K C00J H00J 120.4 . . ?
C00B C00K C00J 121.3(3) . . ?
C00B C00K H00K 119.4 . . ?
C00J C00K H00K 119.4 . . ?
O002 C00L H00D 109.7 . . ?
O002 C00L H00E 109.7 . . ?
O002 C00L C00N 109.8(3) . . ?
H00D C00L H00E 108.2 . . ?
C00N C00L H00D 109.7 . . ?
C00N C00L H00E 109.7 . . ?
C00E C00M H1 109.5 . . ?
C00E C00M H2 109.5 . . ?
C00E C00M H00F 109.5 . . ?
H1 C00M H2 109.5 . . ?
H1 C00M H00F 109.5 . . ?
H2 C00M H00F 109.5 . . ?
C00L C00N H00I 109.5 . . ?
C00L C00N H00L 109.5 . . ?
C00L C00N H00M 109.5 . . ?
H00I C00N H00L 109.5 . . ?
H00I C00N H00M 109.5 . . ?
H00L C00N H00M 109.5 . . ?
O004 C00O H4 109.3 . . ?
O004 C00O H5 109.3 . . ?
O004 C00O C00P 111.6(3) . . ?
H4 C00O H5 108.0 . . ?
C00P C00O H4 109.3 . . ?
C00P C00O H5 109.3 . . ?
C00O C00P H00N 109.5 . . ?
C00O C00P H00O 109.5 . . ?
C00O C00P H00P 109.5 . . ?
H00N C00P H00O 109.5 . . ?
H00N C00P H00P 109.5 . . ?
H00O C00P H00P 109.5 . . ?

loop_
_geom_bond_atom_site_label_1
_geom_bond_atom_site_label_2
_geom_bond_distance
_geom_bond_site_symmetry_2
_geom_bond_publ_flag
Br01 C00F 1.899(3) . ?
O002 C00D 1.336(4) . ?
O002 C00L 1.457(4) . ?
O003 C00D 1.221(3) . ?
O004 C009 1.360(4) . ?
O004 C00O 1.445(4) . ?
O005 C009 1.207(4) . ?
N006 C00A 1.378(4) . ?
N006 C00E 1.372(4) . ?
N006 H6 0.68(3) . ?
C007 C008 1.513(4) . ?
C007 C00B 1.526(4) . ?
C007 C00C 1.518(4) . ?
C007 H3 0.93(3) . ?
C008 C009 1.467(4) . ?
C008 C00E 1.359(4) . ?
C00A C00C 1.357(4) . ?
C00A C00I 1.503(4) . ?
C00B C00H 1.391(4) . ?
C00B C00K 1.386(4) . ?
C00C C00D 1.469(4) . ?
C00E C00M 1.506(4) . ?
C00F C00G 1.379(4) . ?
C00F C00J 1.373(5) . ?
C00G H00G 0.9500 . ?
C00G C00H 1.383(4) . ?
C00H H00H 0.9500 . ?
C00I H00A 0.9800 . ?
C00I H00B 0.9800 . ?
C00I H00C 0.9800 . ?
C00J H00J 0.9500 . ?
C00J C00K 1.390(4) . ?
C00K H00K 0.9500 . ?
C00L H00D 0.9900 . ?
C00L H00E 0.9900 . ?
C00L C00N 1.497(5) . ?
C00M H1 0.9800 . ?
C00M H2 0.9800 . ?
C00M H00F 0.9800 . ?
C00N H00I 0.9800 . ?
C00N H00L 0.9800 . ?
C00N H00M 0.9800 . ?
C00O H4 0.9900 . ?
C00O H5 0.9900 . ?
C00O C00P 1.492(6) . ?
C00P H00N 0.9800 . ?
C00P H00O 0.9800 . ?
C00P H00P 0.9800 . ?
